data_2229068
loop_
_publ_author_name
'bin Shawkataly, Omar'
'Khan, Imthyaz Ahmed'
'Hafiz Malik, H. A.'
'Yeap, Chin Sing'
'Fun, Hoong-Kun'

_publ_section_title
;
 [\m-Bis(di-<i>o</i>-tolylphosphanyl)methane-1:2\k^2^<i>P</i>:<i>P</i>']decacarbonyl-1\k^3^<i>C</i>,2\k^3^<i>C</i>,3\k^4^<i>C</i>-<i>triangulo</i>-triruthenium(0)--methanol
 (8/1)
;
_journal_coeditor_code HB5784
_journal_issue 2
_journal_name_full 'Acta Crystallographica Section E'
_journal_page_first m197
_journal_page_last m198
_journal_paper_doi 10.1107/S1600536811000791
_journal_volume 67
_journal_year 2011
_chemical_formula_iupac '8[Ru3 (C29 H30 P2) (C O)10], C H4 O'
_chemical_formula_moiety '8(C39 H30 O10 P2 Ru3), C H4 O'
_chemical_formula_sum 'C313 H244 O81 P16 Ru24'
_chemical_formula_weight 8222.28
_chemical_name_systematic
;
[\m-Bis(di-<i>o</i>-tolylphosphanyl)methane-
1:2\k^2^<i>P</i>:<i>P</i>']decacarbonyl-
1\k^3^<i>C</i>,2\k^3^<i>C</i>,3\k^4^<i>C</i>-<i>triangulo</i>-triruthenium(0)--
methanol (8/1)
;
_space_group_IT_number 14
_symmetry_cell_setting monoclinic
_symmetry_space_group_name_Hall '-P 2ybc'
_symmetry_space_group_name_H-M 'P 1 21/c 1'
_atom_sites_solution_hydrogens geom
_atom_sites_solution_primary direct
_atom_sites_solution_secondary difmap
_audit_creation_method SHELXL-97
_cell_angle_alpha 90.00
_cell_angle_beta 106.5610(10)
_cell_angle_gamma 90.00
_cell_formula_units_Z 1
_cell_length_a 22.7156(13)
_cell_length_b 19.9023(11)
_cell_length_c 18.4979(10)
_cell_measurement_reflns_used 9981
_cell_measurement_temperature 100
_cell_measurement_theta_max 31.91
_cell_measurement_theta_min 2.52
_cell_volume 8015.9(8)
_computing_cell_refinement 'SAINT (Bruker, 2009)'
_computing_data_collection 'APEX2 (Bruker, 2009)'
_computing_data_reduction 'SAINT (Bruker, 2009)'
_computing_molecular_graphics 'SHELXTL (Sheldrick, 2008)'
_computing_publication_material 'SHELXTL (Sheldrick, 2008) and PLATON (Spek, 2009)'
_computing_structure_refinement 'SHELXTL (Sheldrick, 2008)'
_computing_structure_solution 'SHELXTL (Sheldrick, 2008)'
_diffrn_ambient_temperature 100
_diffrn_measured_fraction_theta_full 0.987
_diffrn_measured_fraction_theta_max 0.987
_diffrn_measurement_device_type 'Bruker APEXII DUO CCD'
_diffrn_measurement_method '\f and \w'
_diffrn_radiation_monochromator graphite
_diffrn_radiation_source 'fine-focus sealed tube'
_diffrn_radiation_type MoK\a
_diffrn_radiation_wavelength 0.71073
_diffrn_reflns_av_R_equivalents 0.0563
_diffrn_reflns_av_sigmaI/netI 0.0535
_diffrn_reflns_limit_h_max 34
_diffrn_reflns_limit_h_min -34
_diffrn_reflns_limit_k_max 29
_diffrn_reflns_limit_k_min -26
_diffrn_reflns_limit_l_max 27
_diffrn_reflns_limit_l_min -25
_diffrn_reflns_number 107136
_diffrn_reflns_theta_full 32.43
_diffrn_reflns_theta_max 32.43
_diffrn_reflns_theta_min 1.87
_diffrn_standards_number 0
_exptl_absorpt_coefficient_mu 1.251
_exptl_absorpt_correction_T_max 0.932
_exptl_absorpt_correction_T_min 0.758
_exptl_absorpt_correction_type multi-scan
_exptl_absorpt_process_details '(<i>SADABS</i>; Bruker, 2009)'
_exptl_crystal_colour orange
_exptl_crystal_density_diffrn 1.703
_exptl_crystal_density_method 'not measured'
_exptl_crystal_description needle
_exptl_crystal_F_000 4066
_exptl_crystal_size_max 0.23
_exptl_crystal_size_mid 0.10
_exptl_crystal_size_min 0.06
_refine_diff_density_max 1.135
_refine_diff_density_min -0.724
_refine_ls_extinction_method none
_refine_ls_goodness_of_fit_ref 1.032
_refine_ls_hydrogen_treatment constr
_refine_ls_matrix_type full
_refine_ls_number_parameters 990
_refine_ls_number_reflns 28473
_refine_ls_number_restraints 1
_refine_ls_restrained_S_all 1.033
_refine_ls_R_factor_all 0.0686
_refine_ls_R_factor_gt 0.0350
_refine_ls_shift/su_max 0.002
_refine_ls_shift/su_mean 0.000
_refine_ls_structure_factor_coef Fsqd
_refine_ls_weighting_details 'calc w=1/[\s^2^(Fo^2^)+(0.0264P)^2^+3.1179P] where P=(Fo^2^+2Fc^2^)/3'
_refine_ls_weighting_scheme calc
_refine_ls_wR_factor_gt 0.0669
_refine_ls_wR_factor_ref 0.0824
_reflns_number_gt 20091
_reflns_number_total 28473
_reflns_threshold_expression I>2\s(I)
_cod_data_source_file hb5784.cif
_cod_data_source_block I
_cod_original_cell_volume 8015.8(8)
_cod_original_sg_symbol_H-M 'P 21/c'
_cod_database_code 2229068
_cod_database_fobs_code 2229068

loop_
_symmetry_equiv_pos_as_xyz
'x, y, z'
'-x, y+1/2, -z+1/2'
'-x, -y, -z'
'x, -y-1/2, z-1/2'

loop_
_atom_site_type_symbol
_atom_site_label
_atom_site_fract_x
_atom_site_fract_y
_atom_site_fract_z
_atom_site_U_iso_or_equiv
_atom_site_adp_type
_atom_site_calc_flag
_atom_site_refinement_flags
_atom_site_occupancy
_atom_site_disorder_assembly
_atom_site_disorder_group
Ru Ru1A 0.220302(9) 0.677332(10) 0.085362(11) 0.01552(4) Uani d . 1 . .
Ru Ru2A 0.101706(9) 0.679317(10) 0.107074(11) 0.01676(4) Uani d . 1 . .
Ru Ru3A 0.155914(10) 0.555256(11) 0.087520(12) 0.02137(5) Uani d . 1 . .
P P1A 0.23685(3) 0.79201(3) 0.11282(3) 0.01575(12) Uani d . 1 . .
P P2A 0.09283(3) 0.79598(3) 0.09101(3) 0.01690(12) Uani d . 1 . .
O O1A 0.29531(9) 0.64003(11) 0.24630(11) 0.0303(4) Uani d . 1 . .
O O2A 0.14958(9) 0.70117(11) -0.08085(10) 0.0286(4) Uani d . 1 . .
O O3A 0.33234(9) 0.63612(11) 0.03704(11) 0.0343(5) Uani d . 1 . .
O O4A 0.17311(9) 0.69638(10) 0.27390(10) 0.0279(4) Uani d . 1 . .
O O5A 0.02466(9) 0.66139(10) -0.05763(10) 0.0276(4) Uani d . 1 . .
O O6A -0.01057(10) 0.63248(12) 0.15217(12) 0.0405(6) Uani d . 1 . .
O O7A 0.18600(13) 0.54704(12) 0.25985(12) 0.0469(6) Uani d . 1 . .
O O8A 0.11455(10) 0.55392(11) -0.08609(12) 0.0376(5) Uani d . 1 . .
O O9A 0.26875(10) 0.47068(11) 0.09090(13) 0.0384(5) Uani d . 1 . .
O O10A 0.05042(12) 0.45816(14) 0.07945(16) 0.0622(8) Uani d . 1 . .
C C1A 0.26433(11) 0.84455(13) 0.04703(13) 0.0186(5) Uani d . 1 . .
C C2A 0.27857(12) 0.91336(14) 0.05881(15) 0.0241(5) Uani d . 1 . .
C C3A 0.29300(13) 0.94867(15) 0.00094(16) 0.0290(6) Uani d . 1 . .
H H3AA 0.3026 0.9941 0.0078 0.035 Uiso calc R 1 . .
C C4A 0.29350(13) 0.91861(15) -0.06618(16) 0.0304(6) Uani d . 1 . .
H H4AA 0.3021 0.9441 -0.1041 0.037 Uiso calc R 1 . .
C C5A 0.28134(12) 0.85113(15) -0.07691(15) 0.0261(6) Uani d . 1 . .
H H5AA 0.2826 0.8303 -0.1214 0.031 Uiso calc R 1 . .
C C6A 0.26713(11) 0.81470(13) -0.02028(14) 0.0203(5) Uani d . 1 . .
H H6AA 0.2592 0.7689 -0.0273 0.024 Uiso calc R 1 . .
C C7A 0.28948(11) 0.80688(12) 0.20754(13) 0.0177(5) Uani d . 1 . .
C C8A 0.35360(12) 0.80422(13) 0.22137(14) 0.0206(5) Uani d . 1 . .
C C9A 0.39014(13) 0.81449(14) 0.29506(15) 0.0270(6) Uani d . 1 . .
H H9AA 0.4326 0.8136 0.3046 0.032 Uiso calc R 1 . .
C C10A 0.36610(14) 0.82584(14) 0.35419(15) 0.0303(6) Uani d . 1 . .
H H10A 0.3920 0.8335 0.4024 0.036 Uiso calc R 1 . .
C C11A 0.30257(14) 0.82582(14) 0.34126(15) 0.0277(6) Uani d . 1 . .
H H11A 0.2856 0.8319 0.3810 0.033 Uiso calc R 1 . .
C C12A 0.26502(13) 0.81657(13) 0.26826(14) 0.0233(5) Uani d . 1 . .
H H12A 0.2226 0.8168 0.2595 0.028 Uiso calc R 1 . .
C C13A 0.16700(11) 0.84055(13) 0.11510(15) 0.0207(5) Uani d . 1 . .
H H13A 0.1742 0.8590 0.1654 0.025 Uiso calc R 1 . .
H H13B 0.1630 0.8782 0.0808 0.025 Uiso calc R 1 . .
C C14A 0.05547(11) 0.82095(12) -0.00663(13) 0.0184(5) Uani d . 1 . .
C C15A -0.00846(12) 0.81429(13) -0.03756(14) 0.0222(5) Uani d . 1 . .
C C16A -0.03425(13) 0.83291(14) -0.11266(15) 0.0270(6) Uani d . 1 . .
H H16A -0.0766 0.8298 -0.1333 0.032 Uiso calc R 1 . .
C C17A 0.00073(14) 0.85565(15) -0.15703(15) 0.0307(6) Uani d . 1 . .
H H17A -0.0179 0.8682 -0.2067 0.037 Uiso calc R 1 . .
C C18A 0.06415(14) 0.85982(15) -0.12748(16) 0.0305(6) Uani d . 1 . .
H H18A 0.0883 0.8739 -0.1576 0.037 Uiso calc R 1 . .
C C19A 0.09110(12) 0.84276(14) -0.05254(15) 0.0232(5) Uani d . 1 . .
H H19A 0.1335 0.8459 -0.0326 0.028 Uiso calc R 1 . .
C C20A 0.05500(12) 0.84311(14) 0.15128(14) 0.0238(5) Uani d . 1 . .
C C21A 0.03789(15) 0.91107(17) 0.14213(18) 0.0368(7) Uani d . 1 . .
C C22A 0.01195(18) 0.9402(2) 0.1944(2) 0.0509(10) Uani d . 1 . .
H H22A -0.0012 0.9846 0.1876 0.061 Uiso calc R 1 . .
C C23A 0.00516(15) 0.9050(2) 0.25650(19) 0.0448(9) Uani d . 1 . .
H H23A -0.0118 0.9260 0.2908 0.054 Uiso calc R 1 . .
C C24A 0.02358(14) 0.83938(18) 0.26684(17) 0.0363(7) Uani d . 1 . .
H H24A 0.0201 0.8156 0.3087 0.044 Uiso calc R 1 . .
C C25A 0.04761(12) 0.80862(16) 0.21368(14) 0.0259(6) Uani d . 1 . .
H H25A 0.0591 0.7637 0.2201 0.031 Uiso calc R 1 . .
C C26A 0.28218(14) 0.95086(14) 0.13111(16) 0.0302(6) Uani d . 1 . .
H H26A 0.2807 0.9983 0.1216 0.045 Uiso calc R 1 . .
H H26B 0.3200 0.9399 0.1683 0.045 Uiso calc R 1 . .
H H26C 0.2482 0.9382 0.1493 0.045 Uiso calc R 1 . .
C C27A 0.38495(13) 0.79109(16) 0.16094(16) 0.0309(6) Uani d . 1 . .
H H27A 0.4269 0.7783 0.1841 0.046 Uiso calc R 1 . .
H H27B 0.3839 0.8311 0.1316 0.046 Uiso calc R 1 . .
H H27C 0.3641 0.7555 0.1287 0.046 Uiso calc R 1 . .
C C28A -0.05019(12) 0.78985(16) 0.00726(16) 0.0307(6) Uani d . 1 . .
H H28A -0.0865 0.7706 -0.0263 0.046 Uiso calc R 1 . .
H H28B -0.0614 0.8269 0.0338 0.046 Uiso calc R 1 . .
H H28C -0.0292 0.7565 0.0428 0.046 Uiso calc R 1 . .
C C29A 0.0455(2) 0.95446(19) 0.0783(2) 0.0667(14) Uani d . 1 . .
H H29A 0.0342 0.9999 0.0855 0.100 Uiso calc R 1 . .
H H29B 0.0195 0.9378 0.0312 0.100 Uiso calc R 1 . .
H H29C 0.0875 0.9532 0.0774 0.100 Uiso calc R 1 . .
C C30A 0.26436(12) 0.65347(13) 0.18781(15) 0.0217(5) Uani d . 1 . .
C C31A 0.17239(12) 0.69159(13) -0.01808(15) 0.0215(5) Uani d . 1 . .
C C32A 0.29057(12) 0.65169(14) 0.05549(14) 0.0225(5) Uani d . 1 . .
C C33A 0.14982(12) 0.68880(13) 0.21078(15) 0.0216(5) Uani d . 1 . .
C C34A 0.05662(12) 0.66612(13) 0.00228(15) 0.0220(5) Uani d . 1 . .
C C35A 0.03166(13) 0.65093(15) 0.13479(15) 0.0256(6) Uani d . 1 . .
C C36A 0.17545(15) 0.55492(15) 0.19671(17) 0.0324(6) Uani d . 1 . .
C C37A 0.13004(13) 0.55914(14) -0.02258(16) 0.0268(6) Uani d . 1 . .
C C38A 0.22584(14) 0.50192(14) 0.08860(16) 0.0277(6) Uani d . 1 . .
C C39A 0.08977(15) 0.49406(16) 0.08308(19) 0.0377(7) Uani d . 1 . .
Ru Ru1B 0.282548(9) 0.326339(10) 0.936357(11) 0.01576(4) Uani d . 1 . .
Ru Ru2B 0.399429(9) 0.309121(10) 0.911319(11) 0.01557(4) Uani d . 1 . .
Ru Ru3B 0.354149(10) 0.440860(10) 0.922137(12) 0.02002(5) Uani d . 1 . .
P P1B 0.25992(3) 0.21187(3) 0.91452(3) 0.01521(12) Uani d . 1 . .
P P2B 0.40317(3) 0.19375(3) 0.93823(3) 0.01592(12) Uani d . 1 . .
O O1B 0.21008(10) 0.36087(11) 0.77383(11) 0.0333(5) Uani d . 1 . .
O O2B 0.35113(9) 0.30992(10) 1.10464(10) 0.0276(4) Uani d . 1 . .
O O3B 0.17110(9) 0.37604(11) 0.98056(11) 0.0341(5) Uani d . 1 . .
O O4B 0.32795(9) 0.28896(10) 0.74471(10) 0.0260(4) Uani d . 1 . .
O O5B 0.47536(9) 0.33369(10) 1.07514(10) 0.0254(4) Uani d . 1 . .
O O6B 0.51458(9) 0.34127(12) 0.86489(12) 0.0348(5) Uani d . 1 . .
O O7B 0.32373(13) 0.43605(11) 0.74972(12) 0.0489(7) Uani d . 1 . .
O O8B 0.39854(10) 0.45298(11) 1.09512(11) 0.0333(5) Uani d . 1 . .
O O9B 0.24943(10) 0.53881(11) 0.91616(14) 0.0419(6) Uani d . 1 . .
O O10B 0.46223(11) 0.52956(13) 0.91726(16) 0.0551(7) Uani d . 1 . .
C C1B 0.22076(11) 0.19372(12) 0.81543(13) 0.0179(5) Uani d . 1 . .
C C2B 0.15836(11) 0.20918(13) 0.78421(14) 0.0204(5) Uani d . 1 . .
C C3B 0.13122(13) 0.19456(14) 0.70791(15) 0.0249(6) Uani d . 1 . .
H H3BA 0.0896 0.2031 0.6869 0.030 Uiso calc R 1 . .
C C4B 0.16457(15) 0.16782(15) 0.66293(16) 0.0312(7) Uani d . 1 . .
H H4BA 0.1454 0.1586 0.6124 0.037 Uiso calc R 1 . .
C C5B 0.22658(14) 0.15480(15) 0.69321(15) 0.0283(6) Uani d . 1 . .
H H5BA 0.2495 0.1377 0.6630 0.034 Uiso calc R 1 . .
C C6B 0.25418(12) 0.16751(13) 0.76907(15) 0.0225(5) Uani d . 1 . .
H H6BA 0.2958 0.1584 0.7895 0.027 Uiso calc R 1 . .
C C7B 0.21822(11) 0.16697(12) 0.97280(13) 0.0176(5) Uani d . 1 . .
C C8B 0.19090(12) 0.10265(13) 0.95663(14) 0.0212(5) Uani d . 1 . .
C C9B 0.17052(13) 0.07180(14) 1.01206(16) 0.0274(6) Uani d . 1 . .
H H9BA 0.1519 0.0299 1.0019 0.033 Uiso calc R 1 . .
C C10B 0.17656(13) 0.10076(15) 1.08253(16) 0.0286(6) Uani d . 1 . .
H H10B 0.1630 0.0781 1.1187 0.034 Uiso calc R 1 . .
C C11B 0.20303(12) 0.16365(14) 1.09782(15) 0.0243(5) Uani d . 1 . .
H H11B 0.2076 0.1837 1.1445 0.029 Uiso calc R 1 . .
C C12B 0.22272(11) 0.19645(13) 1.04266(14) 0.0196(5) Uani d . 1 . .
H H12B 0.2394 0.2393 1.0525 0.023 Uiso calc R 1 . .
C C13B 0.32775(11) 0.15592(13) 0.93696(15) 0.0206(5) Uani d . 1 . .
H H13C 0.3194 0.1196 0.9005 0.025 Uiso calc R 1 . .
H H13D 0.3319 0.1362 0.9861 0.025 Uiso calc R 1 . .
C C14B 0.42883(11) 0.13463(13) 0.87695(14) 0.0202(5) Uani d . 1 . .
C C15B 0.43712(12) 0.06521(14) 0.89234(15) 0.0250(5) Uani d . 1 . .
C C16B 0.45645(15) 0.02591(15) 0.84122(17) 0.0347(7) Uani d . 1 . .
H H16B 0.4628 -0.0198 0.8509 0.042 Uiso calc R 1 . .
C C17B 0.46658(17) 0.05181(17) 0.77716(18) 0.0422(8) Uani d . 1 . .
H H17B 0.4794 0.0238 0.7443 0.051 Uiso calc R 1 . .
C C18B 0.45770(15) 0.11917(16) 0.76151(16) 0.0339(7) Uani d . 1 . .
H H18B 0.4637 0.1369 0.7176 0.041 Uiso calc R 1 . .
C C19B 0.43979(12) 0.16037(14) 0.81156(14) 0.0242(5) Uani d . 1 . .
H H19B 0.4349 0.2062 0.8016 0.029 Uiso calc R 1 . .
C C20B 0.45181(11) 0.17630(12) 1.03454(13) 0.0176(5) Uani d . 1 . .
C C21B 0.51592(12) 0.17446(13) 1.05094(14) 0.0200(5) Uani d . 1 . .
C C22B 0.55078(13) 0.16466(13) 1.12575(15) 0.0245(6) Uani d . 1 . .
H H22B 0.5933 0.1626 1.1367 0.029 Uiso calc R 1 . .
C C23B 0.52438(14) 0.15791(14) 1.18371(16) 0.0293(6) Uani d . 1 . .
H H23B 0.5488 0.1512 1.2329 0.035 Uiso calc R 1 . .
C C24B 0.46091(15) 0.16130(15) 1.16792(15) 0.0303(6) Uani d . 1 . .
H H24B 0.4425 0.1574 1.2066 0.036 Uiso calc R 1 . .
C C25B 0.42512(13) 0.17053(14) 1.09421(15) 0.0242(5) Uani d . 1 . .
H H25B 0.3826 0.1729 1.0840 0.029 Uiso calc R 1 . .
C C26B 0.11899(12) 0.23870(15) 0.82941(15) 0.0276(6) Uani d . 1 . .
H H26D 0.0837 0.2600 0.7960 0.041 Uiso calc R 1 . .
H H26E 0.1423 0.2713 0.8642 0.041 Uiso calc R 1 . .
H H26F 0.1059 0.2036 0.8569 0.041 Uiso calc R 1 . .
C C27B 0.18306(14) 0.06476(14) 0.88355(15) 0.0279(6) Uani d . 1 . .
H H27D 0.1715 0.0192 0.8896 0.042 Uiso calc R 1 . .
H H27E 0.2211 0.0652 0.8706 0.042 Uiso calc R 1 . .
H H27F 0.1516 0.0859 0.8441 0.042 Uiso calc R 1 . .
C C28B 0.42639(13) 0.03133(14) 0.96078(16) 0.0283(6) Uani d . 1 . .
H H28D 0.4298 -0.0165 0.9563 0.042 Uiso calc R 1 . .
H H28E 0.3861 0.0424 0.9640 0.042 Uiso calc R 1 . .
H H28F 0.4565 0.0466 1.0055 0.042 Uiso calc R 1 . .
C C29B 0.55012(12) 0.18341(15) 0.99213(15) 0.0257(6) Uani d . 1 . .
H H29D 0.5913 0.1980 1.0162 0.039 Uiso calc R 1 . .
H H29E 0.5295 0.2165 0.9559 0.039 Uiso calc R 1 . .
H H29F 0.5512 0.1414 0.9670 0.039 Uiso calc R 1 . .
C C30B 0.24043(12) 0.34815(13) 0.83281(15) 0.0225(5) Uani d . 1 . .
C C31B 0.32887(11) 0.31609(13) 1.04120(14) 0.0200(5) Uani d . 1 . .
C C32B 0.21339(12) 0.35807(14) 0.96398(14) 0.0225(5) Uani d . 1 . .
C C33B 0.35150(12) 0.29737(13) 0.80760(15) 0.0207(5) Uani d . 1 . .
C C34B 0.44434(11) 0.32671(12) 1.01505(14) 0.0188(5) Uani d . 1 . .
C C35B 0.47147(12) 0.32800(14) 0.88280(15) 0.0229(5) Uani d . 1 . .
C C36B 0.33376(15) 0.43294(14) 0.81318(17) 0.0324(7) Uani d . 1 . .
C C37B 0.38139(12) 0.44392(14) 1.03222(16) 0.0247(5) Uani d . 1 . .
C C38B 0.28929(13) 0.50278(14) 0.91896(16) 0.0274(6) Uani d . 1 . .
C C39B 0.42278(14) 0.49617(15) 0.91889(18) 0.0324(7) Uani d . 1 . .
O O11 0.1574(5) 0.9239(5) 0.2700(6) 0.048(2) Uiso d PD 0.25 . .
H H11O 0.1805 0.9126 0.3109 0.072 Uiso calc PR 0.25 . .
C C40 0.1575(7) 0.9966(5) 0.2638(8) 0.045(3) Uiso d PD 0.25 . .
H H40A 0.1651 1.0163 0.3130 0.067 Uiso calc PR 0.25 . .
H H40B 0.1184 1.0115 0.2324 0.067 Uiso calc PR 0.25 . .
H H40C 0.1892 1.0102 0.2418 0.067 Uiso calc PR 0.25 . .

loop_
_atom_site_aniso_label
_atom_site_aniso_U_11
_atom_site_aniso_U_22
_atom_site_aniso_U_33
_atom_site_aniso_U_12
_atom_site_aniso_U_13
_atom_site_aniso_U_23
Ru1A 0.01660(9) 0.01669(9) 0.01359(9) -0.00121(7) 0.00484(7) -0.00157(7)
Ru2A 0.01694(9) 0.01977(10) 0.01422(9) -0.00106(7) 0.00547(7) 0.00060(7)
Ru3A 0.02564(11) 0.01627(10) 0.02350(11) -0.00219(8) 0.00913(9) 0.00056(8)
P1A 0.0161(3) 0.0175(3) 0.0128(3) -0.0016(2) 0.0028(2) -0.0018(2)
P2A 0.0163(3) 0.0210(3) 0.0134(3) 0.0013(2) 0.0041(2) -0.0005(2)
O1A 0.0313(11) 0.0381(12) 0.0194(10) 0.0038(9) 0.0041(8) 0.0050(9)
O2A 0.0283(11) 0.0374(12) 0.0171(9) -0.0088(9) 0.0016(8) 0.0012(8)
O3A 0.0257(11) 0.0491(14) 0.0309(11) 0.0043(9) 0.0124(9) -0.0054(10)
O4A 0.0268(10) 0.0366(12) 0.0189(10) 0.0024(8) 0.0042(8) 0.0006(8)
O5A 0.0289(10) 0.0339(11) 0.0176(9) -0.0050(8) 0.0028(8) -0.0040(8)
O6A 0.0332(12) 0.0565(16) 0.0381(13) -0.0153(10) 0.0203(10) -0.0029(11)
O7A 0.0771(19) 0.0372(13) 0.0275(12) -0.0025(12) 0.0167(12) 0.0075(10)
O8A 0.0439(13) 0.0367(13) 0.0293(12) -0.0007(10) 0.0058(10) -0.0047(9)
O9A 0.0382(13) 0.0356(13) 0.0440(13) 0.0092(10) 0.0159(11) 0.0035(10)
O10A 0.0492(16) 0.0561(18) 0.082(2) -0.0274(13) 0.0199(15) 0.0083(15)
C1A 0.0186(12) 0.0211(12) 0.0144(11) -0.0026(9) 0.0022(9) 0.0028(9)
C2A 0.0245(13) 0.0222(13) 0.0217(13) -0.0034(10) 0.0001(10) 0.0021(10)
C3A 0.0337(15) 0.0223(14) 0.0295(15) -0.0058(11) 0.0064(12) 0.0046(11)
C4A 0.0279(15) 0.0358(17) 0.0261(15) -0.0070(12) 0.0054(12) 0.0109(12)
C5A 0.0242(13) 0.0372(16) 0.0163(12) -0.0062(11) 0.0049(10) 0.0019(11)
C6A 0.0193(12) 0.0236(13) 0.0164(12) -0.0054(10) 0.0026(9) -0.0013(10)
C7A 0.0212(12) 0.0167(11) 0.0146(11) -0.0014(9) 0.0042(9) -0.0023(9)
C8A 0.0196(12) 0.0216(12) 0.0184(12) 0.0006(10) 0.0019(10) -0.0014(10)
C9A 0.0223(13) 0.0299(15) 0.0225(14) 0.0002(11) -0.0039(10) -0.0004(11)
C10A 0.0398(17) 0.0275(15) 0.0157(13) -0.0007(12) -0.0049(11) -0.0009(11)
C11A 0.0411(17) 0.0258(14) 0.0163(13) -0.0008(12) 0.0085(12) -0.0017(10)
C12A 0.0301(14) 0.0233(14) 0.0170(12) -0.0017(11) 0.0074(10) -0.0014(10)
C13A 0.0177(12) 0.0192(12) 0.0225(13) 0.0003(9) 0.0014(10) -0.0020(10)
C14A 0.0191(11) 0.0204(12) 0.0144(11) 0.0028(9) 0.0028(9) 0.0001(9)
C15A 0.0211(12) 0.0255(14) 0.0189(12) 0.0032(10) 0.0038(10) 0.0022(10)
C16A 0.0248(14) 0.0318(15) 0.0202(13) 0.0042(11) -0.0002(10) -0.0010(11)
C17A 0.0393(17) 0.0338(16) 0.0166(13) 0.0105(13) 0.0040(12) 0.0036(11)
C18A 0.0392(17) 0.0330(16) 0.0238(14) 0.0058(13) 0.0163(13) 0.0064(12)
C19A 0.0238(13) 0.0266(14) 0.0202(13) 0.0022(10) 0.0075(10) 0.0032(10)
C20A 0.0205(12) 0.0319(15) 0.0190(13) 0.0038(10) 0.0055(10) -0.0075(11)
C21A 0.0435(19) 0.0370(18) 0.0323(17) 0.0137(14) 0.0145(14) -0.0036(13)
C22A 0.059(2) 0.046(2) 0.049(2) 0.0193(18) 0.0177(19) -0.0128(17)
C23A 0.0389(19) 0.063(2) 0.0369(19) 0.0066(16) 0.0172(15) -0.0217(17)
C24A 0.0305(16) 0.059(2) 0.0217(15) -0.0043(14) 0.0117(12) -0.0141(14)
C25A 0.0169(12) 0.0422(17) 0.0185(13) -0.0017(11) 0.0049(10) -0.0059(11)
C26A 0.0384(17) 0.0213(14) 0.0291(15) -0.0058(12) 0.0066(13) -0.0044(11)
C27A 0.0192(13) 0.0432(18) 0.0289(15) 0.0019(12) 0.0047(11) -0.0063(13)
C28A 0.0187(13) 0.0449(18) 0.0266(15) 0.0008(12) 0.0035(11) 0.0111(13)
C29A 0.123(4) 0.034(2) 0.048(2) 0.036(2) 0.032(2) 0.0086(17)
C30A 0.0247(13) 0.0215(13) 0.0209(13) 0.0000(10) 0.0093(10) -0.0010(10)
C31A 0.0203(12) 0.0208(13) 0.0245(13) -0.0056(10) 0.0083(10) -0.0038(10)
C32A 0.0261(13) 0.0257(14) 0.0163(12) 0.0010(10) 0.0069(10) -0.0020(10)
C33A 0.0186(12) 0.0238(13) 0.0231(13) 0.0005(10) 0.0072(10) 0.0030(10)
C34A 0.0229(13) 0.0213(13) 0.0229(13) -0.0040(10) 0.0084(10) -0.0003(10)
C35A 0.0272(14) 0.0311(15) 0.0172(13) -0.0017(11) 0.0042(11) -0.0001(11)
C36A 0.0451(18) 0.0233(15) 0.0306(16) -0.0041(13) 0.0139(14) 0.0027(12)
C37A 0.0267(14) 0.0233(14) 0.0300(15) -0.0001(11) 0.0074(12) -0.0021(11)
C38A 0.0369(16) 0.0233(14) 0.0245(14) -0.0017(12) 0.0112(12) 0.0000(11)
C39A 0.0377(18) 0.0317(17) 0.0440(19) -0.0095(13) 0.0120(15) 0.0040(14)
Ru1B 0.01691(9) 0.01596(9) 0.01461(9) -0.00020(7) 0.00479(7) -0.00098(7)
Ru2B 0.01516(9) 0.01599(9) 0.01511(9) 0.00012(7) 0.00360(7) 0.00120(7)
Ru3B 0.02252(10) 0.01495(10) 0.02291(10) -0.00039(8) 0.00702(8) 0.00141(8)
P1B 0.0145(3) 0.0167(3) 0.0140(3) -0.0004(2) 0.0035(2) -0.0006(2)
P2B 0.0142(3) 0.0167(3) 0.0160(3) 0.0008(2) 0.0029(2) 0.0012(2)
O1B 0.0390(12) 0.0398(13) 0.0188(10) 0.0066(10) 0.0046(9) 0.0031(9)
O2B 0.0253(10) 0.0347(11) 0.0209(10) -0.0059(8) 0.0034(8) 0.0001(8)
O3B 0.0278(11) 0.0435(13) 0.0329(11) 0.0073(9) 0.0118(9) -0.0070(10)
O4B 0.0276(10) 0.0290(11) 0.0191(9) 0.0013(8) 0.0028(8) -0.0003(8)
O5B 0.0245(10) 0.0255(10) 0.0221(10) 0.0000(8) 0.0001(8) -0.0010(8)
O6B 0.0268(11) 0.0484(14) 0.0329(12) -0.0059(9) 0.0148(9) 0.0011(10)
O7B 0.088(2) 0.0315(13) 0.0271(12) -0.0007(12) 0.0163(12) 0.0076(10)
O8B 0.0356(12) 0.0347(12) 0.0275(11) 0.0008(9) 0.0058(9) -0.0039(9)
O9B 0.0365(13) 0.0320(12) 0.0586(15) 0.0115(10) 0.0156(11) 0.0031(11)
O10B 0.0368(14) 0.0525(16) 0.0769(19) -0.0138(12) 0.0176(13) 0.0188(14)
C1B 0.0213(12) 0.0166(11) 0.0154(11) -0.0029(9) 0.0049(9) -0.0011(9)
C2B 0.0185(12) 0.0221(13) 0.0193(12) -0.0027(9) 0.0036(10) 0.0010(10)
C3B 0.0230(13) 0.0291(14) 0.0189(13) -0.0050(11) -0.0001(10) 0.0030(11)
C4B 0.0442(18) 0.0309(16) 0.0175(13) -0.0134(13) 0.0069(12) -0.0043(11)
C5B 0.0384(16) 0.0294(15) 0.0216(14) -0.0102(12) 0.0156(12) -0.0082(11)
C6B 0.0242(13) 0.0217(13) 0.0240(13) -0.0030(10) 0.0106(11) -0.0037(10)
C7B 0.0173(11) 0.0194(12) 0.0155(11) 0.0005(9) 0.0037(9) 0.0024(9)
C8B 0.0216(12) 0.0197(12) 0.0216(13) 0.0008(10) 0.0050(10) 0.0011(10)
C9B 0.0322(15) 0.0224(14) 0.0304(15) -0.0030(11) 0.0134(12) 0.0021(11)
C10B 0.0335(15) 0.0291(15) 0.0263(14) 0.0029(12) 0.0135(12) 0.0097(12)
C11B 0.0230(13) 0.0313(15) 0.0185(13) 0.0029(11) 0.0061(10) 0.0020(11)
C12B 0.0169(11) 0.0226(12) 0.0184(12) -0.0005(9) 0.0038(9) 0.0011(10)
C13B 0.0163(11) 0.0178(12) 0.0252(13) 0.0005(9) 0.0020(10) 0.0033(10)
C14B 0.0188(12) 0.0202(12) 0.0187(12) 0.0015(9) 0.0008(9) -0.0024(10)
C15B 0.0251(13) 0.0210(13) 0.0259(14) 0.0026(10) 0.0024(11) -0.0018(11)
C16B 0.0465(19) 0.0236(15) 0.0312(16) 0.0081(13) 0.0067(14) -0.0057(12)
C17B 0.059(2) 0.0371(19) 0.0301(17) 0.0154(16) 0.0111(15) -0.0125(14)
C18B 0.0442(18) 0.0375(18) 0.0184(14) 0.0064(14) 0.0066(13) -0.0039(12)
C19B 0.0256(14) 0.0267(14) 0.0194(13) 0.0032(11) 0.0051(10) -0.0010(10)
C20B 0.0200(12) 0.0163(11) 0.0161(11) 0.0011(9) 0.0046(9) 0.0014(9)
C21B 0.0211(12) 0.0178(12) 0.0196(12) 0.0010(9) 0.0035(10) 0.0010(10)
C22B 0.0229(13) 0.0224(13) 0.0227(13) 0.0021(10) -0.0024(10) -0.0002(10)
C23B 0.0380(17) 0.0267(15) 0.0188(13) 0.0042(12) 0.0007(12) 0.0003(11)
C24B 0.0443(18) 0.0322(16) 0.0167(13) 0.0041(13) 0.0127(12) 0.0018(11)
C25B 0.0256(13) 0.0245(14) 0.0237(13) 0.0035(10) 0.0088(11) 0.0018(11)
C26B 0.0192(13) 0.0375(16) 0.0233(14) 0.0043(11) 0.0017(11) -0.0020(12)
C27B 0.0394(16) 0.0201(13) 0.0252(14) -0.0091(11) 0.0105(12) -0.0038(11)
C28B 0.0269(14) 0.0195(13) 0.0397(17) 0.0025(11) 0.0115(12) 0.0036(12)
C29B 0.0170(12) 0.0331(16) 0.0260(14) 0.0019(11) 0.0043(10) 0.0028(11)
C30B 0.0267(13) 0.0199(13) 0.0229(13) 0.0008(10) 0.0104(11) -0.0024(10)
C31B 0.0194(12) 0.0192(12) 0.0217(13) -0.0048(9) 0.0063(10) -0.0029(10)
C32B 0.0245(13) 0.0252(14) 0.0177(12) -0.0019(10) 0.0058(10) -0.0035(10)
C33B 0.0196(12) 0.0193(12) 0.0233(13) 0.0015(9) 0.0060(10) 0.0038(10)
C34B 0.0175(11) 0.0167(12) 0.0220(13) -0.0012(9) 0.0056(10) 0.0002(10)
C35B 0.0213(12) 0.0255(13) 0.0199(13) -0.0013(10) 0.0027(10) 0.0012(10)
C36B 0.0477(19) 0.0186(14) 0.0315(16) -0.0011(12) 0.0124(14) 0.0040(12)
C37B 0.0250(13) 0.0214(13) 0.0284(14) 0.0014(10) 0.0089(11) 0.0001(11)
C38B 0.0308(15) 0.0212(14) 0.0303(15) -0.0018(11) 0.0090(12) 0.0010(11)
C39B 0.0264(15) 0.0307(16) 0.0398(17) -0.0023(12) 0.0090(13) 0.0072(13)

loop_
_atom_type_symbol
_atom_type_description
_atom_type_scat_dispersion_real
_atom_type_scat_dispersion_imag
_atom_type_scat_source
C C 0.0033 0.0016 'International Tables Vol C Tables 4.2.6.8 and 6.1.1.4'
H H 0.0000 0.0000 'International Tables Vol C Tables 4.2.6.8 and 6.1.1.4'
O O 0.0106 0.0060 'International Tables Vol C Tables 4.2.6.8 and 6.1.1.4'
P P 0.1023 0.0942 'International Tables Vol C Tables 4.2.6.8 and 6.1.1.4'
Ru Ru -1.2594 0.8363 'International Tables Vol C Tables 4.2.6.8 and 6.1.1.4'

loop_
_geom_angle_atom_site_label_1
_geom_angle_atom_site_label_2
_geom_angle_atom_site_label_3
_geom_angle_site_symmetry_1
_geom_angle_site_symmetry_3
_geom_angle
_geom_angle_publ_flag
C32A Ru1A C30A . . 88.63(11) ?
C32A Ru1A C31A . . 91.96(11) ?
C30A Ru1A C31A . . 173.81(11) ?
C32A Ru1A P1A . . 103.18(8) ?
C30A Ru1A P1A . . 91.17(8) ?
C31A Ru1A P1A . . 94.69(8) ?
C32A Ru1A Ru2A . . 162.77(8) ?
C30A Ru1A Ru2A . . 96.43(8) ?
C31A Ru1A Ru2A . . 81.29(7) ?
P1A Ru1A Ru2A . . 93.205(17) ?
C32A Ru1A Ru3A . . 104.63(8) ?
C30A Ru1A Ru3A . . 84.31(8) ?
C31A Ru1A Ru3A . . 89.57(7) ?
P1A Ru1A Ru3A . . 151.682(18) ?
Ru2A Ru1A Ru3A . . 59.755(7) ?
C35A Ru2A C33A . . 92.38(11) ?
C35A Ru2A C34A . . 89.15(11) ?
C33A Ru2A C34A . . 176.84(11) ?
C35A Ru2A P2A . . 106.36(9) ?
C33A Ru2A P2A . . 91.90(8) ?
C34A Ru2A P2A . . 90.32(8) ?
C35A Ru2A Ru3A . . 101.80(9) ?
C33A Ru2A Ru3A . . 93.94(8) ?
C34A Ru2A Ru3A . . 83.04(8) ?
P2A Ru2A Ru3A . . 150.948(18) ?
C35A Ru2A Ru1A . . 160.20(9) ?
C33A Ru2A Ru1A . . 81.39(7) ?
C34A Ru2A Ru1A . . 96.26(8) ?
P2A Ru2A Ru1A . . 92.682(17) ?
Ru3A Ru2A Ru1A . . 60.246(7) ?
C38A Ru3A C39A . . 106.69(14) ?
C38A Ru3A C36A . . 92.55(13) ?
C39A Ru3A C36A . . 89.22(14) ?
C38A Ru3A C37A . . 92.02(12) ?
C39A Ru3A C37A . . 88.92(13) ?
C36A Ru3A C37A . . 175.40(13) ?
C38A Ru3A Ru2A . . 151.28(9) ?
C39A Ru3A Ru2A . . 101.28(10) ?
C36A Ru3A Ru2A . . 81.29(9) ?
C37A Ru3A Ru2A . . 94.94(8) ?
C38A Ru3A Ru1A . . 92.61(9) ?
C39A Ru3A Ru1A . . 160.47(10) ?
C36A Ru3A Ru1A . . 92.96(9) ?
C37A Ru3A Ru1A . . 87.40(8) ?
Ru2A Ru3A Ru1A . . 59.999(8) ?
C7A P1A C1A . . 106.67(11) ?
C7A P1A C13A . . 102.74(11) ?
C1A P1A C13A . . 99.85(12) ?
C7A P1A Ru1A . . 112.52(8) ?
C1A P1A Ru1A . . 118.21(8) ?
C13A P1A Ru1A . . 115.05(8) ?
C14A P2A C13A . . 104.04(12) ?
C14A P2A C20A . . 107.04(12) ?
C13A P2A C20A . . 99.22(12) ?
C14A P2A Ru2A . . 113.14(8) ?
C13A P2A Ru2A . . 114.00(8) ?
C20A P2A Ru2A . . 117.72(10) ?
C6A C1A C2A . . 119.0(2) ?
C6A C1A P1A . . 117.20(19) ?
C2A C1A P1A . . 123.71(19) ?
C3A C2A C1A . . 117.7(3) ?
C3A C2A C26A . . 117.7(2) ?
C1A C2A C26A . . 124.6(2) ?
C4A C3A C2A . . 122.4(3) ?
C4A C3A H3AA . . 118.8 ?
C2A C3A H3AA . . 118.8 ?
C5A C4A C3A . . 120.0(3) ?
C5A C4A H4AA . . 120.0 ?
C3A C4A H4AA . . 120.0 ?
C4A C5A C6A . . 118.9(3) ?
C4A C5A H5AA . . 120.6 ?
C6A C5A H5AA . . 120.6 ?
C5A C6A C1A . . 122.1(2) ?
C5A C6A H6AA . . 119.0 ?
C1A C6A H6AA . . 119.0 ?
C12A C7A C8A . . 119.1(2) ?
C12A C7A P1A . . 119.11(19) ?
C8A C7A P1A . . 121.65(18) ?
C9A C8A C7A . . 118.0(2) ?
C9A C8A C27A . . 118.3(2) ?
C7A C8A C27A . . 123.7(2) ?
C10A C9A C8A . . 122.8(3) ?
C10A C9A H9AA . . 118.6 ?
C8A C9A H9AA . . 118.6 ?
C9A C10A C11A . . 119.4(2) ?
C9A C10A H10A . . 120.3 ?
C11A C10A H10A . . 120.3 ?
C12A C11A C10A . . 119.1(3) ?
C12A C11A H11A . . 120.5 ?
C10A C11A H11A . . 120.5 ?
C11A C12A C7A . . 121.6(3) ?
C11A C12A H12A . . 119.2 ?
C7A C12A H12A . . 119.2 ?
P2A C13A P1A . . 118.00(14) ?
P2A C13A H13A . . 107.8 ?
P1A C13A H13A . . 107.8 ?
P2A C13A H13B . . 107.8 ?
P1A C13A H13B . . 107.8 ?
H13A C13A H13B . . 107.1 ?
C19A C14A C15A . . 119.4(2) ?
C19A C14A P2A . . 119.82(19) ?
C15A C14A P2A . . 120.64(19) ?
C16A C15A C14A . . 118.1(2) ?
C16A C15A C28A . . 118.8(2) ?
C14A C15A C28A . . 123.0(2) ?
C17A C16A C15A . . 122.2(3) ?
C17A C16A H16A . . 118.9 ?
C15A C16A H16A . . 118.9 ?
C16A C17A C18A . . 119.8(3) ?
C16A C17A H17A . . 120.1 ?
C18A C17A H17A . . 120.1 ?
C19A C18A C17A . . 119.4(3) ?
C19A C18A H18A . . 120.3 ?
C17A C18A H18A . . 120.3 ?
C18A C19A C14A . . 121.0(3) ?
C18A C19A H19A . . 119.5 ?
C14A C19A H19A . . 119.5 ?
C25A C20A C21A . . 118.7(3) ?
C25A C20A P2A . . 115.9(2) ?
C21A C20A P2A . . 125.3(2) ?
C22A C21A C20A . . 118.3(3) ?
C22A C21A C29A . . 118.0(3) ?
C20A C21A C29A . . 123.7(3) ?
C23A C22A C21A . . 122.1(3) ?
C23A C22A H22A . . 118.9 ?
C21A C22A H22A . . 118.9 ?
C24A C23A C22A . . 119.7(3) ?
C24A C23A H23A . . 120.2 ?
C22A C23A H23A . . 120.2 ?
C23A C24A C25A . . 119.1(3) ?
C23A C24A H24A . . 120.5 ?
C25A C24A H24A . . 120.5 ?
C20A C25A C24A . . 122.1(3) ?
C20A C25A H25A . . 118.9 ?
C24A C25A H25A . . 118.9 ?
C2A C26A H26A . . 109.5 ?
C2A C26A H26B . . 109.5 ?
H26A C26A H26B . . 109.5 ?
C2A C26A H26C . . 109.5 ?
H26A C26A H26C . . 109.5 ?
H26B C26A H26C . . 109.5 ?
C8A C27A H27A . . 109.5 ?
C8A C27A H27B . . 109.5 ?
H27A C27A H27B . . 109.5 ?
C8A C27A H27C . . 109.5 ?
H27A C27A H27C . . 109.5 ?
H27B C27A H27C . . 109.5 ?
C15A C28A H28A . . 109.5 ?
C15A C28A H28B . . 109.5 ?
H28A C28A H28B . . 109.5 ?
C15A C28A H28C . . 109.5 ?
H28A C28A H28C . . 109.5 ?
H28B C28A H28C . . 109.5 ?
C21A C29A H29A . . 109.5 ?
C21A C29A H29B . . 109.5 ?
H29A C29A H29B . . 109.5 ?
C21A C29A H29C . . 109.5 ?
H29A C29A H29C . . 109.5 ?
H29B C29A H29C . . 109.5 ?
O1A C30A Ru1A . . 173.6(2) ?
O2A C31A Ru1A . . 173.0(2) ?
O3A C32A Ru1A . . 179.4(3) ?
O4A C33A Ru2A . . 173.2(2) ?
O5A C34A Ru2A . . 172.5(2) ?
O6A C35A Ru2A . . 178.7(3) ?
O7A C36A Ru3A . . 172.2(3) ?
O8A C37A Ru3A . . 172.4(3) ?
O9A C38A Ru3A . . 178.2(3) ?
O10A C39A Ru3A . . 179.1(3) ?
C32B Ru1B C30B . . 88.74(11) ?
C32B Ru1B C31B . . 91.19(11) ?
C30B Ru1B C31B . . 172.66(11) ?
C32B Ru1B P1B . . 102.27(8) ?
C30B Ru1B P1B . . 91.44(8) ?
C31B Ru1B P1B . . 95.74(8) ?
C32B Ru1B Ru2B . . 165.78(8) ?
C30B Ru1B Ru2B . . 95.00(8) ?
C31B Ru1B Ru2B . . 83.35(7) ?
P1B Ru1B Ru2B . . 91.367(17) ?
C32B Ru1B Ru3B . . 107.27(8) ?
C30B Ru1B Ru3B . . 82.15(8) ?
C31B Ru1B Ru3B . . 90.87(7) ?
P1B Ru1B Ru3B . . 149.568(17) ?
Ru2B Ru1B Ru3B . . 59.886(7) ?
C35B Ru2B C34B . . 89.26(11) ?
C35B Ru2B C33B . . 91.97(11) ?
C34B Ru2B C33B . . 175.99(11) ?
C35B Ru2B P2B . . 105.74(8) ?
C34B Ru2B P2B . . 89.41(7) ?
C33B Ru2B P2B . . 93.92(8) ?
C35B Ru2B Ru1B . . 160.45(8) ?
C34B Ru2B Ru1B . . 93.99(7) ?
C33B Ru2B Ru1B . . 83.58(7) ?
P2B Ru2B Ru1B . . 93.579(17) ?
C35B Ru2B Ru3B . . 101.25(8) ?
C34B Ru2B Ru3B . . 82.08(7) ?
C33B Ru2B Ru3B . . 93.94(8) ?
P2B Ru2B Ru3B . . 151.558(18) ?
Ru1B Ru2B Ru3B . . 60.275(7) ?
C38B Ru3B C39B . . 104.77(13) ?
C38B Ru3B C36B . . 93.83(13) ?
C39B Ru3B C36B . . 88.26(13) ?
C38B Ru3B C37B . . 91.40(12) ?
C39B Ru3B C37B . . 89.77(12) ?
C36B Ru3B C37B . . 174.73(12) ?
C38B Ru3B Ru2B . . 152.18(9) ?
C39B Ru3B Ru2B . . 102.29(9) ?
C36B Ru3B Ru2B . . 80.57(9) ?
C37B Ru3B Ru2B . . 95.08(8) ?
C38B Ru3B Ru1B . . 93.62(8) ?
C39B Ru3B Ru1B . . 161.40(9) ?
C36B Ru3B Ru1B . . 93.28(9) ?
C37B Ru3B Ru1B . . 87.04(8) ?
Ru2B Ru3B Ru1B . . 59.839(8) ?
C1B P1B C13B . . 104.00(12) ?
C1B P1B C7B . . 107.70(11) ?
C13B P1B C7B . . 96.33(11) ?
C1B P1B Ru1B . . 112.59(8) ?
C13B P1B Ru1B . . 114.74(8) ?
C7B P1B Ru1B . . 119.41(8) ?
C14B P2B C20B . . 105.50(11) ?
C14B P2B C13B . . 100.68(12) ?
C20B P2B C13B . . 103.39(11) ?
C14B P2B Ru2B . . 119.59(9) ?
C20B P2B Ru2B . . 111.42(8) ?
C13B P2B Ru2B . . 114.50(8) ?
C6B C1B C2B . . 119.4(2) ?
C6B C1B P1B . . 119.59(19) ?
C2B C1B P1B . . 120.94(19) ?
C3B C2B C1B . . 118.2(2) ?
C3B C2B C26B . . 118.7(2) ?
C1B C2B C26B . . 123.1(2) ?
C4B C3B C2B . . 121.9(3) ?
C4B C3B H3BA . . 119.1 ?
C2B C3B H3BA . . 119.1 ?
C3B C4B C5B . . 119.9(3) ?
C3B C4B H4BA . . 120.1 ?
C5B C4B H4BA . . 120.1 ?
C4B C5B C6B . . 119.3(3) ?
C4B C5B H5BA . . 120.3 ?
C6B C5B H5BA . . 120.3 ?
C5B C6B C1B . . 121.4(3) ?
C5B C6B H6BA . . 119.3 ?
C1B C6B H6BA . . 119.3 ?
C12B C7B C8B . . 119.2(2) ?
C12B C7B P1B . . 114.88(18) ?
C8B C7B P1B . . 125.31(19) ?
C9B C8B C7B . . 117.6(2) ?
C9B C8B C27B . . 117.5(2) ?
C7B C8B C27B . . 124.9(2) ?
C8B C9B C10B . . 123.0(3) ?
C8B C9B H9BA . . 118.5 ?
C10B C9B H9BA . . 118.5 ?
C11B C10B C9B . . 119.1(3) ?
C11B C10B H10B . . 120.5 ?
C9B C10B H10B . . 120.5 ?
C10B C11B C12B . . 119.2(3) ?
C10B C11B H11B . . 120.4 ?
C12B C11B H11B . . 120.4 ?
C11B C12B C7B . . 121.9(2) ?
C11B C12B H12B . . 119.0 ?
C7B C12B H12B . . 119.0 ?
P1B C13B P2B . . 117.59(14) ?
P1B C13B H13C . . 107.9 ?
P2B C13B H13C . . 107.9 ?
P1B C13B H13D . . 107.9 ?
P2B C13B H13D . . 107.9 ?
H13C C13B H13D . . 107.2 ?
C19B C14B C15B . . 119.1(2) ?
C19B C14B P2B . . 117.6(2) ?
C15B C14B P2B . . 123.3(2) ?
C16B C15B C14B . . 117.6(3) ?
C16B C15B C28B . . 118.4(3) ?
C14B C15B C28B . . 124.1(2) ?
C17B C16B C15B . . 122.6(3) ?
C17B C16B H16B . . 118.7 ?
C15B C16B H16B . . 118.7 ?
C16B C17B C18B . . 119.9(3) ?
C16B C17B H17B . . 120.1 ?
C18B C17B H17B . . 120.1 ?
C17B C18B C19B . . 119.4(3) ?
C17B C18B H18B . . 120.3 ?
C19B C18B H18B . . 120.3 ?
C18B C19B C14B . . 121.4(3) ?
C18B C19B H19B . . 119.3 ?
C14B C19B H19B . . 119.3 ?
C21B C20B C25B . . 118.8(2) ?
C21B C20B P2B . . 120.95(18) ?
C25B C20B P2B . . 120.01(19) ?
C22B C21B C20B . . 118.6(2) ?
C22B C21B C29B . . 117.7(2) ?
C20B C21B C29B . . 123.7(2) ?
C23B C22B C21B . . 122.3(3) ?
C23B C22B H22B . . 118.8 ?
C21B C22B H22B . . 118.8 ?
C22B C23B C24B . . 119.2(3) ?
C22B C23B H23B . . 120.4 ?
C24B C23B H23B . . 120.4 ?
C25B C24B C23B . . 119.7(3) ?
C25B C24B H24B . . 120.1 ?
C23B C24B H24B . . 120.1 ?
C24B C25B C20B . . 121.3(3) ?
C24B C25B H25B . . 119.4 ?
C20B C25B H25B . . 119.4 ?
C2B C26B H26D . . 109.5 ?
C2B C26B H26E . . 109.5 ?
H26D C26B H26E . . 109.5 ?
C2B C26B H26F . . 109.5 ?
H26D C26B H26F . . 109.5 ?
H26E C26B H26F . . 109.5 ?
C8B C27B H27D . . 109.5 ?
C8B C27B H27E . . 109.5 ?
H27D C27B H27E . . 109.5 ?
C8B C27B H27F . . 109.5 ?
H27D C27B H27F . . 109.5 ?
H27E C27B H27F . . 109.5 ?
C15B C28B H28D . . 109.5 ?
C15B C28B H28E . . 109.5 ?
H28D C28B H28E . . 109.5 ?
C15B C28B H28F . . 109.5 ?
H28D C28B H28F . . 109.5 ?
H28E C28B H28F . . 109.5 ?
C21B C29B H29D . . 109.5 ?
C21B C29B H29E . . 109.5 ?
H29D C29B H29E . . 109.5 ?
C21B C29B H29F . . 109.5 ?
H29D C29B H29F . . 109.5 ?
H29E C29B H29F . . 109.5 ?
O1B C30B Ru1B . . 172.9(2) ?
O2B C31B Ru1B . . 173.6(2) ?
O3B C32B Ru1B . . 178.7(2) ?
O4B C33B Ru2B . . 173.8(2) ?
O5B C34B Ru2B . . 173.5(2) ?
O6B C35B Ru2B . . 178.1(3) ?
O7B C36B Ru3B . . 171.9(3) ?
O8B C37B Ru3B . . 172.4(2) ?
O9B C38B Ru3B . . 178.4(3) ?
O10B C39B Ru3B . . 178.6(3) ?
C40 O11 H11O . . 109.5 ?
O11 C40 H40A . . 109.5 ?
O11 C40 H40B . . 109.5 ?
H40A C40 H40B . . 109.5 ?
O11 C40 H40C . . 109.5 ?
H40A C40 H40C . . 109.5 ?
H40B C40 H40C . . 109.5 ?

loop_
_geom_bond_atom_site_label_1
_geom_bond_atom_site_label_2
_geom_bond_site_symmetry_2
_geom_bond_distance
_geom_bond_publ_flag
Ru1A C32A . 1.902(3) ?
Ru1A C30A . 1.933(3) ?
Ru1A C31A . 1.934(3) ?
Ru1A P1A . 2.3451(7) y
Ru1A Ru2A . 2.8350(3) ?
Ru1A Ru3A . 2.8420(3) ?
Ru2A C35A . 1.892(3) ?
Ru2A C33A . 1.927(3) ?
Ru2A C34A . 1.935(3) ?
Ru2A P2A . 2.3422(7) y
Ru2A Ru3A . 2.8280(3) ?
Ru3A C38A . 1.906(3) ?
Ru3A C39A . 1.918(3) ?
Ru3A C36A . 1.940(3) ?
Ru3A C37A . 1.954(3) ?
P1A C7A . 1.842(2) ?
P1A C1A . 1.843(2) ?
P1A C13A . 1.869(3) ?
P2A C14A . 1.832(2) ?
P2A C13A . 1.843(3) ?
P2A C20A . 1.846(3) ?
O1A C30A . 1.141(3) ?
O2A C31A . 1.145(3) ?
O3A C32A . 1.139(3) ?
O4A C33A . 1.146(3) ?
O5A C34A . 1.143(3) ?
O6A C35A . 1.155(3) ?
O7A C36A . 1.134(3) ?
O8A C37A . 1.131(3) ?
O9A C38A . 1.147(3) ?
O10A C39A . 1.131(4) ?
C1A C6A . 1.397(3) ?
C1A C2A . 1.410(4) ?
C2A C3A . 1.395(4) ?
C2A C26A . 1.513(4) ?
C3A C4A . 1.381(4) ?
C3A H3AA . 0.9300 ?
C4A C5A . 1.374(4) ?
C4A H4AA . 0.9300 ?
C5A C6A . 1.386(3) ?
C5A H5AA . 0.9300 ?
C6A H6AA . 0.9300 ?
C7A C12A . 1.401(3) ?
C7A C8A . 1.406(3) ?
C8A C9A . 1.394(3) ?
C8A C27A . 1.510(4) ?
C9A C10A . 1.373(4) ?
C9A H9AA . 0.9300 ?
C10A C11A . 1.394(4) ?
C10A H10A . 0.9300 ?
C11A C12A . 1.389(4) ?
C11A H11A . 0.9300 ?
C12A H12A . 0.9300 ?
C13A H13A . 0.9700 ?
C13A H13B . 0.9700 ?
C14A C19A . 1.399(3) ?
C14A C15A . 1.407(3) ?
C15A C16A . 1.395(4) ?
C15A C28A . 1.507(4) ?
C16A C17A . 1.372(4) ?
C16A H16A . 0.9300 ?
C17A C18A . 1.390(4) ?
C17A H17A . 0.9300 ?
C18A C19A . 1.389(4) ?
C18A H18A . 0.9300 ?
C19A H19A . 0.9300 ?
C20A C25A . 1.394(4) ?
C20A C21A . 1.404(4) ?
C21A C22A . 1.394(4) ?
C21A C29A . 1.513(5) ?
C22A C23A . 1.391(5) ?
C22A H22A . 0.9300 ?
C23A C24A . 1.368(5) ?
C23A H23A . 0.9300 ?
C24A C25A . 1.395(4) ?
C24A H24A . 0.9300 ?
C25A H25A . 0.9300 ?
C26A H26A . 0.9600 ?
C26A H26B . 0.9600 ?
C26A H26C . 0.9600 ?
C27A H27A . 0.9600 ?
C27A H27B . 0.9600 ?
C27A H27C . 0.9600 ?
C28A H28A . 0.9600 ?
C28A H28B . 0.9600 ?
C28A H28C . 0.9600 ?
C29A H29A . 0.9600 ?
C29A H29B . 0.9600 ?
C29A H29C . 0.9600 ?
Ru1B C32B . 1.894(3) ?
Ru1B C30B . 1.931(3) ?
Ru1B C31B . 1.936(3) ?
Ru1B P1B . 2.3450(7) y
Ru1B Ru2B . 2.8429(3) ?
Ru1B Ru3B . 2.8554(3) ?
Ru2B C35B . 1.895(3) ?
Ru2B C34B . 1.931(3) ?
Ru2B C33B . 1.931(3) ?
Ru2B P2B . 2.3459(7) y
Ru2B Ru3B . 2.8442(3) ?
Ru3B C38B . 1.909(3) ?
Ru3B C39B . 1.923(3) ?
Ru3B C36B . 1.941(3) ?
Ru3B C37B . 1.953(3) ?
P1B C1B . 1.831(2) ?
P1B C13B . 1.850(2) ?
P1B C7B . 1.855(2) ?
P2B C14B . 1.840(3) ?
P2B C20B . 1.842(2) ?
P2B C13B . 1.865(3) ?
O1B C30B . 1.141(3) ?
O2B C31B . 1.144(3) ?
O3B C32B . 1.146(3) ?
O4B C33B . 1.146(3) ?
O5B C34B . 1.142(3) ?
O6B C35B . 1.150(3) ?
O7B C36B . 1.132(3) ?
O8B C37B . 1.131(3) ?
O9B C38B . 1.145(3) ?
O10B C39B . 1.123(3) ?
C1B C6B . 1.398(3) ?
C1B C2B . 1.404(3) ?
C2B C3B . 1.400(4) ?
C2B C26B . 1.507(4) ?
C3B C4B . 1.381(4) ?
C3B H3BA . 0.9300 ?
C4B C5B . 1.384(4) ?
C4B H4BA . 0.9300 ?
C5B C6B . 1.387(4) ?
C5B H5BA . 0.9300 ?
C6B H6BA . 0.9300 ?
C7B C12B . 1.396(3) ?
C7B C8B . 1.417(3) ?
C8B C9B . 1.383(4) ?
C8B C27B . 1.513(4) ?
C9B C10B . 1.396(4) ?
C9B H9BA . 0.9300 ?
C10B C11B . 1.382(4) ?
C10B H10B . 0.9300 ?
C11B C12B . 1.388(3) ?
C11B H11B . 0.9300 ?
C12B H12B . 0.9300 ?
C13B H13C . 0.9700 ?
C13B H13D . 0.9700 ?
C14B C19B . 1.400(4) ?
C14B C15B . 1.412(4) ?
C15B C16B . 1.391(4) ?
C15B C28B . 1.514(4) ?
C16B C17B . 1.370(4) ?
C16B H16B . 0.9300 ?
C17B C18B . 1.374(4) ?
C17B H17B . 0.9300 ?
C18B C19B . 1.382(4) ?
C18B H18B . 0.9300 ?
C19B H19B . 0.9300 ?
C20B C21B . 1.401(3) ?
C20B C25B . 1.407(3) ?
C21B C22B . 1.398(3) ?
C21B C29B . 1.517(4) ?
C22B C23B . 1.376(4) ?
C22B H22B . 0.9300 ?
C23B C24B . 1.389(4) ?
C23B H23B . 0.9300 ?
C24B C25B . 1.386(4) ?
C24B H24B . 0.9300 ?
C25B H25B . 0.9300 ?
C26B H26D . 0.9600 ?
C26B H26E . 0.9600 ?
C26B H26F . 0.9600 ?
C27B H27D . 0.9600 ?
C27B H27E . 0.9600 ?
C27B H27F . 0.9600 ?
C28B H28D . 0.9600 ?
C28B H28E . 0.9600 ?
C28B H28F . 0.9600 ?
C29B H29D . 0.9600 ?
C29B H29E . 0.9600 ?
C29B H29F . 0.9600 ?
O11 C40 . 1.452(9) ?
O11 H11O . 0.8200 ?
C40 H40A . 0.9600 ?
C40 H40B . 0.9600 ?
C40 H40C . 0.9600 ?

loop_
_geom_hbond_atom_site_label_D
_geom_hbond_atom_site_label_H
_geom_hbond_atom_site_label_A
_geom_hbond_site_symmetry_A
_geom_hbond_distance_DH
_geom_hbond_distance_HA
_geom_hbond_distance_DA
_geom_hbond_angle_DHA
_geom_hbond_publ_flag
C11B H11B O1B 4_566 0.93 2.54 3.251(3) 134 yes
C24A H24A O5A 4_576 0.93 2.49 3.240(4) 138 yes
C29A H29B Cg1 1_555 0.96 2.96 3.702(4) 135 y

loop_
_geom_torsion_atom_site_label_1
_geom_torsion_atom_site_label_2
_geom_torsion_atom_site_label_3
_geom_torsion_atom_site_label_4
_geom_torsion_site_symmetry_1
_geom_torsion_site_symmetry_2
_geom_torsion_site_symmetry_3
_geom_torsion_site_symmetry_4
_geom_torsion
_geom_torsion_publ_flag
C32A Ru1A Ru2A C35A . . . . 53.6(4) ?
C30A Ru1A Ru2A C35A . . . . -52.7(3) ?
C31A Ru1A Ru2A C35A . . . . 121.5(3) ?
P1A Ru1A Ru2A C35A . . . . -144.3(2) ?
Ru3A Ru1A Ru2A C35A . . . . 26.8(2) ?
C32A Ru1A Ru2A C33A . . . . 126.4(3) ?
C30A Ru1A Ru2A C33A . . . . 20.02(11) ?
C31A Ru1A Ru2A C33A . . . . -165.78(11) ?
P1A Ru1A Ru2A C33A . . . . -71.52(8) ?
Ru3A Ru1A Ru2A C33A . . . . 99.59(8) ?
C32A Ru1A Ru2A C34A . . . . -51.5(3) ?
C30A Ru1A Ru2A C34A . . . . -157.84(11) ?
C31A Ru1A Ru2A C34A . . . . 16.35(11) ?
P1A Ru1A Ru2A C34A . . . . 110.61(8) ?
Ru3A Ru1A Ru2A C34A . . . . -78.28(8) ?
C32A Ru1A Ru2A P2A . . . . -142.1(3) ?
C30A Ru1A Ru2A P2A . . . . 111.54(8) ?
C31A Ru1A Ru2A P2A . . . . -74.27(8) ?
P1A Ru1A Ru2A P2A . . . . 20.00(2) ?
Ru3A Ru1A Ru2A P2A . . . . -168.890(18) ?
C32A Ru1A Ru2A Ru3A . . . . 26.8(3) ?
C30A Ru1A Ru2A Ru3A . . . . -79.57(8) ?
C31A Ru1A Ru2A Ru3A . . . . 94.62(8) ?
P1A Ru1A Ru2A Ru3A . . . . -171.113(17) ?
C35A Ru2A Ru3A C38A . . . . -151.75(19) ?
C33A Ru2A Ru3A C38A . . . . -58.48(19) ?
C34A Ru2A Ru3A C38A . . . . 120.59(19) ?
P2A Ru2A Ru3A C38A . . . . 42.61(18) ?
Ru1A Ru2A Ru3A C38A . . . . 19.26(17) ?
C35A Ru2A Ru3A C39A . . . . 14.99(13) ?
C33A Ru2A Ru3A C39A . . . . 108.25(13) ?
C34A Ru2A Ru3A C39A . . . . -72.68(13) ?
P2A Ru2A Ru3A C39A . . . . -150.65(11) ?
Ru1A Ru2A Ru3A C39A . . . . -174.00(10) ?
C35A Ru2A Ru3A C36A . . . . -72.46(12) ?
C33A Ru2A Ru3A C36A . . . . 20.81(12) ?
C34A Ru2A Ru3A C36A . . . . -160.12(12) ?
P2A Ru2A Ru3A C36A . . . . 121.90(10) ?
Ru1A Ru2A Ru3A C36A . . . . 98.55(9) ?
C35A Ru2A Ru3A C37A . . . . 104.87(12) ?
C33A Ru2A Ru3A C37A . . . . -161.86(11) ?
C34A Ru2A Ru3A C37A . . . . 17.21(11) ?
P2A Ru2A Ru3A C37A . . . . -60.77(9) ?
Ru1A Ru2A Ru3A C37A . . . . -84.12(8) ?
C35A Ru2A Ru3A Ru1A . . . . -171.01(8) ?
C33A Ru2A Ru3A Ru1A . . . . -77.74(7) ?
C34A Ru2A Ru3A Ru1A . . . . 101.33(7) ?
P2A Ru2A Ru3A Ru1A . . . . 23.35(4) ?
C32A Ru1A Ru3A C38A . . . . 17.06(12) ?
C30A Ru1A Ru3A C38A . . . . -70.02(11) ?
C31A Ru1A Ru3A C38A . . . . 108.97(11) ?
P1A Ru1A Ru3A C38A . . . . -151.89(9) ?
Ru2A Ru1A Ru3A C38A . . . . -170.87(8) ?
C32A Ru1A Ru3A C39A . . . . -154.2(3) ?
C30A Ru1A Ru3A C39A . . . . 118.7(3) ?
C31A Ru1A Ru3A C39A . . . . -62.3(3) ?
P1A Ru1A Ru3A C39A . . . . 36.8(3) ?
Ru2A Ru1A Ru3A C39A . . . . 17.8(3) ?
C32A Ru1A Ru3A C36A . . . . 109.75(12) ?
C30A Ru1A Ru3A C36A . . . . 22.67(12) ?
C31A Ru1A Ru3A C36A . . . . -158.34(12) ?
P1A Ru1A Ru3A C36A . . . . -59.20(10) ?
Ru2A Ru1A Ru3A C36A . . . . -78.18(10) ?
C32A Ru1A Ru3A C37A . . . . -74.84(11) ?
C30A Ru1A Ru3A C37A . . . . -161.92(11) ?
C31A Ru1A Ru3A C37A . . . . 17.07(11) ?
P1A Ru1A Ru3A C37A . . . . 116.20(9) ?
Ru2A Ru1A Ru3A C37A . . . . 97.23(8) ?
C32A Ru1A Ru3A Ru2A . . . . -172.07(8) ?
C30A Ru1A Ru3A Ru2A . . . . 100.85(8) ?
C31A Ru1A Ru3A Ru2A . . . . -80.16(8) ?
P1A Ru1A Ru3A Ru2A . . . . 18.98(4) ?
C32A Ru1A P1A C7A . . . . -81.13(12) ?
C30A Ru1A P1A C7A . . . . 7.74(11) ?
C31A Ru1A P1A C7A . . . . -174.25(11) ?
Ru2A Ru1A P1A C7A . . . . 104.24(9) ?
Ru3A Ru1A P1A C7A . . . . 87.90(9) ?
C32A Ru1A P1A C1A . . . . 43.95(12) ?
C30A Ru1A P1A C1A . . . . 132.82(12) ?
C31A Ru1A P1A C1A . . . . -49.17(12) ?
Ru2A Ru1A P1A C1A . . . . -130.68(9) ?
Ru3A Ru1A P1A C1A . . . . -147.02(9) ?
C32A Ru1A P1A C13A . . . . 161.67(12) ?
C30A Ru1A P1A C13A . . . . -109.47(12) ?
C31A Ru1A P1A C13A . . . . 68.54(12) ?
Ru2A Ru1A P1A C13A . . . . -12.97(9) ?
Ru3A Ru1A P1A C13A . . . . -29.31(11) ?
C35A Ru2A P2A C14A . . . . -93.15(12) ?
C33A Ru2A P2A C14A . . . . 173.81(11) ?
C34A Ru2A P2A C14A . . . . -3.94(12) ?
Ru3A Ru2A P2A C14A . . . . 72.19(10) ?
Ru1A Ru2A P2A C14A . . . . 92.34(9) ?
C35A Ru2A P2A C13A . . . . 148.23(12) ?
C33A Ru2A P2A C13A . . . . 55.18(12) ?
C34A Ru2A P2A C13A . . . . -122.56(12) ?
Ru3A Ru2A P2A C13A . . . . -46.43(10) ?
Ru1A Ru2A P2A C13A . . . . -26.28(9) ?
C35A Ru2A P2A C20A . . . . 32.63(13) ?
C33A Ru2A P2A C20A . . . . -60.41(12) ?
C34A Ru2A P2A C20A . . . . 121.84(12) ?
Ru3A Ru2A P2A C20A . . . . -162.03(9) ?
Ru1A Ru2A P2A C20A . . . . -141.87(10) ?
C7A P1A C1A C6A . . . . 135.0(2) ?
C13A P1A C1A C6A . . . . -118.4(2) ?
Ru1A P1A C1A C6A . . . . 7.1(2) ?
C7A P1A C1A C2A . . . . -49.2(2) ?
C13A P1A C1A C2A . . . . 57.4(2) ?
Ru1A P1A C1A C2A . . . . -177.12(19) ?
C6A C1A C2A C3A . . . . 1.9(4) ?
P1A C1A C2A C3A . . . . -173.7(2) ?
C6A C1A C2A C26A . . . . -175.1(3) ?
P1A C1A C2A C26A . . . . 9.2(4) ?
C1A C2A C3A C4A . . . . 0.2(4) ?
C26A C2A C3A C4A . . . . 177.4(3) ?
C2A C3A C4A C5A . . . . -2.0(5) ?
C3A C4A C5A C6A . . . . 1.7(4) ?
C4A C5A C6A C1A . . . . 0.5(4) ?
C2A C1A C6A C5A . . . . -2.3(4) ?
P1A C1A C6A C5A . . . . 173.6(2) ?
C1A P1A C7A C12A . . . . 135.6(2) ?
C13A P1A C7A C12A . . . . 31.1(2) ?
Ru1A P1A C7A C12A . . . . -93.2(2) ?
C1A P1A C7A C8A . . . . -48.8(2) ?
C13A P1A C7A C8A . . . . -153.3(2) ?
Ru1A P1A C7A C8A . . . . 82.4(2) ?
C12A C7A C8A C9A . . . . -2.9(4) ?
P1A C7A C8A C9A . . . . -178.5(2) ?
C12A C7A C8A C27A . . . . 177.3(3) ?
P1A C7A C8A C27A . . . . 1.7(4) ?
C7A C8A C9A C10A . . . . 1.1(4) ?
C27A C8A C9A C10A . . . . -179.0(3) ?
C8A C9A C10A C11A . . . . 1.4(4) ?
C9A C10A C11A C12A . . . . -2.2(4) ?
C10A C11A C12A C7A . . . . 0.4(4) ?
C8A C7A C12A C11A . . . . 2.2(4) ?
P1A C7A C12A C11A . . . . 177.9(2) ?
C14A P2A C13A P1A . . . . -100.89(16) ?
C20A P2A C13A P1A . . . . 148.82(15) ?
Ru2A P2A C13A P1A . . . . 22.80(18) ?
C7A P1A C13A P2A . . . . -125.87(15) ?
C1A P1A C13A P2A . . . . 124.39(15) ?
Ru1A P1A C13A P2A . . . . -3.25(18) ?
C13A P2A C14A C19A . . . . 23.7(2) ?
C20A P2A C14A C19A . . . . 128.2(2) ?
Ru2A P2A C14A C19A . . . . -100.5(2) ?
C13A P2A C14A C15A . . . . -160.4(2) ?
C20A P2A C14A C15A . . . . -56.0(2) ?
Ru2A P2A C14A C15A . . . . 75.3(2) ?
C19A C14A C15A C16A . . . . -3.0(4) ?
P2A C14A C15A C16A . . . . -178.8(2) ?
C19A C14A C15A C28A . . . . 178.8(3) ?
P2A C14A C15A C28A . . . . 2.9(4) ?
C14A C15A C16A C17A . . . . 1.6(4) ?
C28A C15A C16A C17A . . . . 180.0(3) ?
C15A C16A C17A C18A . . . . 0.8(5) ?
C16A C17A C18A C19A . . . . -1.9(4) ?
C17A C18A C19A C14A . . . . 0.5(4) ?
C15A C14A C19A C18A . . . . 1.9(4) ?
P2A C14A C19A C18A . . . . 177.8(2) ?
C14A P2A C20A C25A . . . . 143.5(2) ?
C13A P2A C20A C25A . . . . -108.7(2) ?
Ru2A P2A C20A C25A . . . . 14.7(2) ?
C14A P2A C20A C21A . . . . -41.6(3) ?
C13A P2A C20A C21A . . . . 66.3(3) ?
Ru2A P2A C20A C21A . . . . -170.3(2) ?
C25A C20A C21A C22A . . . . -2.5(5) ?
P2A C20A C21A C22A . . . . -177.4(3) ?
C25A C20A C21A C29A . . . . 178.0(3) ?
P2A C20A C21A C29A . . . . 3.2(5) ?
C20A C21A C22A C23A . . . . 2.9(6) ?
C29A C21A C22A C23A . . . . -177.7(4) ?
C21A C22A C23A C24A . . . . -0.9(6) ?
C22A C23A C24A C25A . . . . -1.4(5) ?
C21A C20A C25A C24A . . . . 0.3(4) ?
P2A C20A C25A C24A . . . . 175.6(2) ?
C23A C24A C25A C20A . . . . 1.7(4) ?
C32B Ru1B Ru2B C35B . . . . -47.5(4) ?
C30B Ru1B Ru2B C35B . . . . 57.3(3) ?
C31B Ru1B Ru2B C35B . . . . -115.5(2) ?
P1B Ru1B Ru2B C35B . . . . 148.9(2) ?
Ru3B Ru1B Ru2B C35B . . . . -20.6(2) ?
C32B Ru1B Ru2B C34B . . . . 51.6(3) ?
C30B Ru1B Ru2B C34B . . . . 156.44(11) ?
C31B Ru1B Ru2B C34B . . . . -16.36(10) ?
P1B Ru1B Ru2B C34B . . . . -111.99(8) ?
Ru3B Ru1B Ru2B C34B . . . . 78.53(7) ?
C32B Ru1B Ru2B C33B . . . . -125.2(3) ?
C30B Ru1B Ru2B C33B . . . . -20.35(11) ?
C31B Ru1B Ru2B C33B . . . . 166.84(11) ?
P1B Ru1B Ru2B C33B . . . . 71.22(8) ?
Ru3B Ru1B Ru2B C33B . . . . -98.27(8) ?
C32B Ru1B Ru2B P2B . . . . 141.3(3) ?
C30B Ru1B Ru2B P2B . . . . -113.90(8) ?
C31B Ru1B Ru2B P2B . . . . 73.29(8) ?
P1B Ru1B Ru2B P2B . . . . -22.33(2) ?
Ru3B Ru1B Ru2B P2B . . . . 168.180(18) ?
C32B Ru1B Ru2B Ru3B . . . . -26.9(3) ?
C30B Ru1B Ru2B Ru3B . . . . 77.92(8) ?
C31B Ru1B Ru2B Ru3B . . . . -94.89(7) ?
P1B Ru1B Ru2B Ru3B . . . . 169.488(18) ?
C35B Ru2B Ru3B C38B . . . . 153.9(2) ?
C34B Ru2B Ru3B C38B . . . . -118.4(2) ?
C33B Ru2B Ru3B C38B . . . . 61.1(2) ?
P2B Ru2B Ru3B C38B . . . . -44.60(19) ?
Ru1B Ru2B Ru3B C38B . . . . -19.18(18) ?
C35B Ru2B Ru3B C39B . . . . -12.43(12) ?
C34B Ru2B Ru3B C39B . . . . 75.23(12) ?
C33B Ru2B Ru3B C39B . . . . -105.23(12) ?
P2B Ru2B Ru3B C39B . . . . 149.04(10) ?
Ru1B Ru2B Ru3B C39B . . . . 174.46(10) ?
C35B Ru2B Ru3B C36B . . . . 73.70(12) ?
C34B Ru2B Ru3B C36B . . . . 161.35(12) ?
C33B Ru2B Ru3B C36B . . . . -19.11(12) ?
P2B Ru2B Ru3B C36B . . . . -124.84(10) ?
Ru1B Ru2B Ru3B C36B . . . . -99.42(10) ?
C35B Ru2B Ru3B C37B . . . . -103.30(11) ?
C34B Ru2B Ru3B C37B . . . . -15.64(11) ?
C33B Ru2B Ru3B C37B . . . . 163.90(11) ?
P2B Ru2B Ru3B C37B . . . . 58.17(9) ?
Ru1B Ru2B Ru3B C37B . . . . 83.59(8) ?
C35B Ru2B Ru3B Ru1B . . . . 173.11(8) ?
C34B Ru2B Ru3B Ru1B . . . . -99.23(7) ?
C33B Ru2B Ru3B Ru1B . . . . 80.31(7) ?
P2B Ru2B Ru3B Ru1B . . . . -25.42(4) ?
C32B Ru1B Ru3B C38B . . . . -15.52(12) ?
C30B Ru1B Ru3B C38B . . . . 70.69(12) ?
C31B Ru1B Ru3B C38B . . . . -107.04(11) ?
P1B Ru1B Ru3B C38B . . . . 150.06(9) ?
Ru2B Ru1B Ru3B C38B . . . . 171.16(9) ?
C32B Ru1B Ru3B C39B . . . . 156.1(3) ?
C30B Ru1B Ru3B C39B . . . . -117.7(3) ?
C31B Ru1B Ru3B C39B . . . . 64.6(3) ?
P1B Ru1B Ru3B C39B . . . . -38.3(3) ?
Ru2B Ru1B Ru3B C39B . . . . -17.2(3) ?
C32B Ru1B Ru3B C36B . . . . -109.58(12) ?
C30B Ru1B Ru3B C36B . . . . -23.36(12) ?
C31B Ru1B Ru3B C36B . . . . 158.91(12) ?
P1B Ru1B Ru3B C36B . . . . 56.00(10) ?
Ru2B Ru1B Ru3B C36B . . . . 77.11(9) ?
C32B Ru1B Ru3B C37B . . . . 75.69(11) ?
C30B Ru1B Ru3B C37B . . . . 161.91(11) ?
C31B Ru1B Ru3B C37B . . . . -15.82(11) ?
P1B Ru1B Ru3B C37B . . . . -118.73(9) ?
Ru2B Ru1B Ru3B C37B . . . . -97.62(8) ?
C32B Ru1B Ru3B Ru2B . . . . 173.32(8) ?
C30B Ru1B Ru3B Ru2B . . . . -100.47(8) ?
C31B Ru1B Ru3B Ru2B . . . . 81.80(8) ?
P1B Ru1B Ru3B Ru2B . . . . -21.10(3) ?
C32B Ru1B P1B C1B . . . . 93.21(12) ?
C30B Ru1B P1B C1B . . . . 4.18(12) ?
C31B Ru1B P1B C1B . . . . -174.31(11) ?
Ru2B Ru1B P1B C1B . . . . -90.86(9) ?
Ru3B Ru1B P1B C1B . . . . -72.70(10) ?
C32B Ru1B P1B C13B . . . . -148.09(12) ?
C30B Ru1B P1B C13B . . . . 122.88(12) ?
C31B Ru1B P1B C13B . . . . -55.61(12) ?
Ru2B Ru1B P1B C13B . . . . 27.84(10) ?
Ru3B Ru1B P1B C13B . . . . 46.00(11) ?
C32B Ru1B P1B C7B . . . . -34.56(12) ?
C30B Ru1B P1B C7B . . . . -123.59(12) ?
C31B Ru1B P1B C7B . . . . 57.91(12) ?
Ru2B Ru1B P1B C7B . . . . 141.37(9) ?
Ru3B Ru1B P1B C7B . . . . 159.52(9) ?
C35B Ru2B P2B C14B . . . . -41.26(12) ?
C34B Ru2B P2B C14B . . . . -130.33(12) ?
C33B Ru2B P2B C14B . . . . 51.90(12) ?
Ru1B Ru2B P2B C14B . . . . 135.70(9) ?
Ru3B Ru2B P2B C14B . . . . 157.64(9) ?
C35B Ru2B P2B C20B . . . . 82.31(12) ?
C34B Ru2B P2B C20B . . . . -6.76(11) ?
C33B Ru2B P2B C20B . . . . 175.47(11) ?
Ru1B Ru2B P2B C20B . . . . -100.73(9) ?
Ru3B Ru2B P2B C20B . . . . -78.79(9) ?
C35B Ru2B P2B C13B . . . . -160.80(12) ?
C34B Ru2B P2B C13B . . . . 110.13(12) ?
C33B Ru2B P2B C13B . . . . -67.64(12) ?
Ru1B Ru2B P2B C13B . . . . 16.16(10) ?
Ru3B Ru2B P2B C13B . . . . 38.09(11) ?
C13B P1B C1B C6B . . . . -24.2(2) ?
C7B P1B C1B C6B . . . . -125.7(2) ?
Ru1B P1B C1B C6B . . . . 100.6(2) ?
C13B P1B C1B C2B . . . . 159.3(2) ?
C7B P1B C1B C2B . . . . 57.9(2) ?
Ru1B P1B C1B C2B . . . . -75.9(2) ?
C6B C1B C2B C3B . . . . 3.0(4) ?
P1B C1B C2B C3B . . . . 179.48(19) ?
C6B C1B C2B C26B . . . . -178.9(3) ?
P1B C1B C2B C26B . . . . -2.4(4) ?
C1B C2B C3B C4B . . . . -2.2(4) ?
C26B C2B C3B C4B . . . . 179.6(3) ?
C2B C3B C4B C5B . . . . 0.0(4) ?
C3B C4B C5B C6B . . . . 1.4(4) ?
C4B C5B C6B C1B . . . . -0.5(4) ?
C2B C1B C6B C5B . . . . -1.7(4) ?
P1B C1B C6B C5B . . . . -178.2(2) ?
C1B P1B C7B C12B . . . . -152.72(19) ?
C13B P1B C7B C12B . . . . 100.4(2) ?
Ru1B P1B C7B C12B . . . . -22.7(2) ?
C1B P1B C7B C8B . . . . 36.6(2) ?
C13B P1B C7B C8B . . . . -70.3(2) ?
Ru1B P1B C7B C8B . . . . 166.63(18) ?
C12B C7B C8B C9B . . . . -0.7(4) ?
P1B C7B C8B C9B . . . . 169.6(2) ?
C12B C7B C8B C27B . . . . -179.9(2) ?
P1B C7B C8B C27B . . . . -9.6(4) ?
C7B C8B C9B C10B . . . . -0.9(4) ?
C27B C8B C9B C10B . . . . 178.3(3) ?
C8B C9B C10B C11B . . . . 1.2(4) ?
C9B C10B C11B C12B . . . . 0.2(4) ?
C10B C11B C12B C7B . . . . -1.9(4) ?
C8B C7B C12B C11B . . . . 2.2(4) ?
P1B C7B C12B C11B . . . . -169.1(2) ?
C1B P1B C13B P2B . . . . 100.90(16) ?
C7B P1B C13B P2B . . . . -149.05(15) ?
Ru1B P1B C13B P2B . . . . -22.53(18) ?
C14B P2B C13B P1B . . . . -129.22(15) ?
C20B P2B C13B P1B . . . . 121.84(15) ?
Ru2B P2B C13B P1B . . . . 0.44(18) ?
C20B P2B C14B C19B . . . . -132.4(2) ?
C13B P2B C14B C19B . . . . 120.3(2) ?
Ru2B P2B C14B C19B . . . . -6.0(2) ?
C20B P2B C14B C15B . . . . 48.4(2) ?
C13B P2B C14B C15B . . . . -58.9(2) ?
Ru2B P2B C14B C15B . . . . 174.80(18) ?
C19B C14B C15B C16B . . . . 0.5(4) ?
P2B C14B C15B C16B . . . . 179.7(2) ?
C19B C14B C15B C28B . . . . -179.6(3) ?
P2B C14B C15B C28B . . . . -0.4(4) ?
C14B C15B C16B C17B . . . . -1.0(5) ?
C28B C15B C16B C17B . . . . 179.1(3) ?
C15B C16B C17B C18B . . . . 0.1(5) ?
C16B C17B C18B C19B . . . . 1.3(5) ?
C17B C18B C19B C14B . . . . -1.8(5) ?
C15B C14B C19B C18B . . . . 0.9(4) ?
P2B C14B C19B C18B . . . . -178.4(2) ?
C14B P2B C20B C21B . . . . 51.6(2) ?
C13B P2B C20B C21B . . . . 156.9(2) ?
Ru2B P2B C20B C21B . . . . -79.6(2) ?
C14B P2B C20B C25B . . . . -134.1(2) ?
C13B P2B C20B C25B . . . . -28.8(2) ?
Ru2B P2B C20B C25B . . . . 94.7(2) ?
C25B C20B C21B C22B . . . . 2.1(4) ?
P2B C20B C21B C22B . . . . 176.54(19) ?
C25B C20B C21B C29B . . . . -177.0(2) ?
P2B C20B C21B C29B . . . . -2.7(4) ?
C20B C21B C22B C23B . . . . -1.1(4) ?
C29B C21B C22B C23B . . . . 178.1(3) ?
C21B C22B C23B C24B . . . . -0.4(4) ?
C22B C23B C24B C25B . . . . 0.8(4) ?
C23B C24B C25B C20B . . . . 0.3(4) ?
C21B C20B C25B C24B . . . . -1.8(4) ?
P2B C20B C25B C24B . . . . -176.2(2) ?
